data_4113593
loop_
_publ_author_name
'Yugen Zhang'
'R. H. Holm'

_publ_section_title
;
 Synthesis of a Molecular Mo2Fe6S9 Cluster with the Topology of the PN
 Cluster of Nitrogenase by Rearrangement of an Edge-Bridged Mo2Fe6S8
 Double Cubane
;
_journal_name_full 'Journal of the American Chemical Society'
_journal_page_first 3910
_journal_page_last 3920
_journal_paper_doi 10.1021/ja0214633
_journal_volume 125
_journal_year 2003
_chemical_formula_moiety (Et4N)2[TpMoFe3S4(SH)3]
_chemical_formula_sum 'C50 H106 B2 Fe6 Mo2 N16 S14'
_chemical_formula_weight 1928.95
_chemical_name_systematic
; 
 ? 
;
_space_group_IT_number 14
_symmetry_cell_setting monoclinic
_symmetry_space_group_name_Hall '-P 2yn'
_symmetry_space_group_name_H-M 'P 1 21/n 1'
_atom_sites_solution_hydrogens geom
_atom_sites_solution_primary direct
_atom_sites_solution_secondary difmap
_audit_creation_method SHELXL-97
_cell_angle_alpha 90.00
_cell_angle_beta 91.266(2)
_cell_angle_gamma 90.00
_cell_formula_units_Z 2
_cell_length_a 9.3437(9)
_cell_length_b 34.761(3)
_cell_length_c 12.0052(11)
_cell_measurement_temperature 293(2)
_cell_volume 3898.3(6)
_computing_cell_refinement 'Bruker Smart'
_computing_data_collection 'Bruker Smart'
_computing_data_reduction 'Bruker SHELXTL'
_computing_molecular_graphics 'Bruker SHELXTL'
_computing_publication_material 'Bruker SHELXTL'
_computing_structure_refinement 'SHELXL-97 (Sheldrick, 1997)'
_computing_structure_solution 'SHELXS-97 (Sheldrick, 1990)'
_diffrn_ambient_temperature 293(2)
_diffrn_measured_fraction_theta_full 0.909
_diffrn_measured_fraction_theta_max 0.909
_diffrn_measurement_device_type 'CCD area detector'
_diffrn_measurement_method 'phi and omega scan'
_diffrn_radiation_monochromator graphite
_diffrn_radiation_source 'fine-focus sealed tube'
_diffrn_radiation_type MoK\a
_diffrn_radiation_wavelength 0.71073
_diffrn_reflns_av_R_equivalents 0.0566
_diffrn_reflns_av_sigmaI/netI 0.0790
_diffrn_reflns_limit_h_max 12
_diffrn_reflns_limit_h_min -10
_diffrn_reflns_limit_k_max 33
_diffrn_reflns_limit_k_min -47
_diffrn_reflns_limit_l_max 16
_diffrn_reflns_limit_l_min -16
_diffrn_reflns_number 29646
_diffrn_reflns_theta_full 30.41
_diffrn_reflns_theta_max 30.41
_diffrn_reflns_theta_min 1.17
_diffrn_standards_decay_% none
_exptl_absorpt_coefficient_mu 1.814
_exptl_absorpt_correction_T_max 0.913
_exptl_absorpt_correction_T_min 0.703
_exptl_absorpt_correction_type SADABS
_exptl_crystal_colour black
_exptl_crystal_density_diffrn 1.643
_exptl_crystal_density_meas ?
_exptl_crystal_description plate-like
_exptl_crystal_F_000 1984
_exptl_crystal_size_max 0.2
_exptl_crystal_size_mid 0.2
_exptl_crystal_size_min 0.05
_refine_diff_density_max 0.762
_refine_diff_density_min -0.671
_refine_diff_density_rms 0.102
_refine_ls_extinction_method none
_refine_ls_goodness_of_fit_ref 0.873
_refine_ls_hydrogen_treatment mixed
_refine_ls_matrix_type full
_refine_ls_number_parameters 618
_refine_ls_number_reflns 10728
_refine_ls_number_restraints 0
_refine_ls_restrained_S_all 0.873
_refine_ls_R_factor_all 0.0673
_refine_ls_R_factor_gt 0.0334
_refine_ls_shift/su_max 0.021
_refine_ls_shift/su_mean 0.000
_refine_ls_structure_factor_coef Fsqd
_refine_ls_weighting_details 'calc w=1/[\s^2^(Fo^2^)+(0.0369P)^2^+0.0000P] where P=(Fo^2^+2Fc^2^)/3'
_refine_ls_weighting_scheme calc
_refine_ls_wR_factor_gt 0.0667
_refine_ls_wR_factor_ref 0.0870
_reflns_number_gt 6956
_reflns_number_total 10728
_reflns_threshold_expression >2sigma(I)
_cod_data_source_file ja0214633_2.cif
_cod_data_source_block (Et4N)2[TpMoFe3S4(SH)3]
_cod_depositor_comments
;
The following automatic conversions were performed:

'_exptl_crystal_density_meas' value 'none' was changed to '?' - the
value is perceived as not measured.

Automatic conversion script
Id: cif_fix_values 3008 2015-01-20 13:52:24Z robertas 
;
_cod_database_code 4113593

loop_
_symmetry_equiv_pos_as_xyz
'x, y, z'
'-x+1/2, y+1/2, -z+1/2'
'-x, -y, -z'
'x-1/2, -y-1/2, z-1/2'

loop_
_atom_site_label
_atom_site_type_symbol
_atom_site_fract_x
_atom_site_fract_y
_atom_site_fract_z
_atom_site_U_iso_or_equiv
_atom_site_adp_type
_atom_site_occupancy
_atom_site_symmetry_multiplicity
_atom_site_calc_flag
Mo1 Mo 0.21398(3) 0.156809(8) 0.31897(2) 0.01864(7) Uani 1 1 d
Fe1 Fe 0.28231(5) 0.126839(14) 0.11420(4) 0.02434(11) Uani 1 1 d
Fe2 Fe 0.00879(5) 0.135046(14) 0.16796(4) 0.02344(11) Uani 1 1 d
Fe3 Fe 0.17568(5) 0.080385(13) 0.27399(4) 0.02538(11) Uani 1 1 d
S1 S 0.39075(9) 0.11038(2) 0.27760(7) 0.02531(18) Uani 1 1 d
S2 S 0.16781(9) 0.18375(2) 0.14123(7) 0.02397(17) Uani 1 1 d
S3 S 0.00928(9) 0.11856(2) 0.34895(7) 0.02460(18) Uani 1 1 d
S4 S 0.10622(10) 0.08011(3) 0.09090(7) 0.0301(2) Uani 1 1 d
S5 S 0.42076(11) 0.12539(4) -0.04103(8) 0.0456(3) Uani 1 1 d
S6 S -0.20811(10) 0.15876(3) 0.10540(9) 0.0383(2) Uani 1 1 d
S7 S 0.18768(13) 0.02592(3) 0.38072(9) 0.0440(3) Uani 1 1 d
N1 N 0.0908(3) 0.20582(7) 0.3922(2) 0.0225(6) Uani 1 1 d
N2 N 0.1483(3) 0.22848(7) 0.4744(2) 0.0230(6) Uani 1 1 d
N3 N 0.2725(3) 0.14863(7) 0.4995(2) 0.0223(6) Uani 1 1 d
N4 N 0.3015(3) 0.17879(8) 0.5685(2) 0.0229(6) Uani 1 1 d
N5 N 0.3931(3) 0.19889(7) 0.3389(2) 0.0220(6) Uani 1 1 d
N6 N 0.4061(3) 0.22287(8) 0.4285(2) 0.0232(6) Uani 1 1 d
N7 N 0.3285(3) 0.34957(8) 0.1887(2) 0.0242(6) Uani 1 1 d
N8 N 0.6876(3) 0.01117(8) 0.2097(2) 0.0323(7) Uani 1 1 d
B1 B 0.2985(4) 0.22045(11) 0.5234(3) 0.0255(8) Uani 1 1 d
C1 C -0.0384(4) 0.22018(9) 0.3675(3) 0.0247(7) Uani 1 1 d
C2 C -0.0651(4) 0.25220(10) 0.4332(3) 0.0294(8) Uani 1 1 d
C3 C 0.0553(4) 0.25636(10) 0.4991(3) 0.0292(8) Uani 1 1 d
C4 C 0.2913(4) 0.11654(10) 0.5605(3) 0.0267(7) Uani 1 1 d
C5 C 0.3316(4) 0.12627(11) 0.6694(3) 0.0299(8) Uani 1 1 d
C6 C 0.3371(4) 0.16535(11) 0.6708(3) 0.0271(8) Uani 1 1 d
C7 C 0.5009(4) 0.20707(10) 0.2724(3) 0.0273(7) Uani 1 1 d
C8 C 0.5838(4) 0.23645(11) 0.3175(3) 0.0321(8) Uani 1 1 d
C9 C 0.5221(4) 0.24558(10) 0.4167(3) 0.0288(8) Uani 1 1 d
C10 C 0.4784(4) 0.33743(12) 0.2256(3) 0.0302(8) Uani 1 1 d
C11 C 0.5219(5) 0.34878(16) 0.3427(4) 0.0488(12) Uani 1 1 d
C12 C 0.3085(5) 0.39246(11) 0.2036(4) 0.0413(10) Uani 1 1 d
C13 C 0.4137(6) 0.41734(13) 0.1435(5) 0.0547(13) Uani 1 1 d
C14 C 0.3137(4) 0.33858(11) 0.0662(3) 0.0279(8) Uani 1 1 d
C15 C 0.1737(5) 0.34921(14) 0.0099(4) 0.0405(10) Uani 1 1 d
C16 C 0.2158(4) 0.32928(13) 0.2565(3) 0.0380(9) Uani 1 1 d
C17 C 0.2083(6) 0.28641(16) 0.2384(5) 0.0568(14) Uani 1 1 d
C18 C 0.7649(5) -0.02242(11) 0.1554(4) 0.0379(9) Uani 1 1 d
C19 C 0.9237(5) -0.01767(14) 0.1494(4) 0.0428(10) Uani 1 1 d
C20 C 0.7281(5) 0.04912(12) 0.1556(4) 0.0377(9) Uani 1 1 d
C21 C 0.7105(6) 0.05018(16) 0.0307(4) 0.0512(12) Uani 1 1 d
C22 C 0.7315(5) 0.01241(13) 0.3321(3) 0.0431(10) Uani 1 1 d
C23 C 0.6534(8) 0.04165(17) 0.4012(4) 0.0595(15) Uani 1 1 d
C24 C 0.5266(5) 0.00560(12) 0.1946(4) 0.0412(10) Uani 1 1 d
C25 C 0.4668(6) -0.03053(15) 0.2450(5) 0.0571(13) Uani 1 1 d
H1 H 0.530(5) 0.1348(14) -0.005(4) 0.083(16) Uiso 1 1 d
H2 H -0.269(6) 0.1364(15) 0.154(4) 0.095(18) Uiso 1 1 d
H3 H 0.084(5) 0.0251(12) 0.432(4) 0.074(15) Uiso 1 1 d
H4 H 0.326(4) 0.2419(9) 0.591(3) 0.028(9) Uiso 1 1 d
H5 H -0.098(3) 0.2084(8) 0.312(2) 0.009(7) Uiso 1 1 d
H6 H -0.140(4) 0.2655(10) 0.435(3) 0.028(10) Uiso 1 1 d
H7 H 0.083(4) 0.2756(10) 0.551(3) 0.037(11) Uiso 1 1 d
H8 H 0.270(4) 0.0901(10) 0.531(3) 0.028(10) Uiso 1 1 d
H9 H 0.346(4) 0.1083(10) 0.729(3) 0.040(11) Uiso 1 1 d
H10 H 0.356(4) 0.1808(10) 0.726(3) 0.029(10) Uiso 1 1 d
H11 H 0.515(3) 0.1930(8) 0.207(2) 0.010(8) Uiso 1 1 d
H12 H 0.659(4) 0.2471(10) 0.288(3) 0.029(10) Uiso 1 1 d
H13 H 0.544(4) 0.2648(11) 0.474(3) 0.041(11) Uiso 1 1 d
H14 H 0.483(4) 0.3117(11) 0.215(3) 0.028(10) Uiso 1 1 d
H15 H 0.540(4) 0.3503(10) 0.176(3) 0.032(10) Uiso 1 1 d
H16 H 0.463(4) 0.3420(11) 0.390(3) 0.033(11) Uiso 1 1 d
H17 H 0.604(5) 0.3403(12) 0.361(4) 0.051(14) Uiso 1 1 d
H18 H 0.521(8) 0.385(2) 0.347(6) 0.16(3) Uiso 1 1 d
H19 H 0.310(4) 0.3969(10) 0.284(3) 0.034(10) Uiso 1 1 d
H20 H 0.208(5) 0.3986(11) 0.179(3) 0.043(11) Uiso 1 1 d
H21 H 0.418(6) 0.4150(13) 0.072(4) 0.068(18) Uiso 1 1 d
H22 H 0.513(5) 0.4156(12) 0.175(3) 0.050(13) Uiso 1 1 d
H23 H 0.382(6) 0.4462(17) 0.162(5) 0.11(2) Uiso 1 1 d
H24 H 0.329(4) 0.3123(10) 0.066(3) 0.029(10) Uiso 1 1 d
H25 H 0.390(4) 0.3523(10) 0.035(3) 0.028(10) Uiso 1 1 d
H26 H 0.099(6) 0.3421(13) 0.042(4) 0.065(16) Uiso 1 1 d
H27 H 0.176(5) 0.3431(12) -0.058(4) 0.051(14) Uiso 1 1 d
H28 H 0.160(6) 0.3815(16) 0.015(4) 0.094(18) Uiso 1 1 d
H29 H 0.127(4) 0.3452(11) 0.236(3) 0.044(11) Uiso 1 1 d
H30 H 0.244(5) 0.3385(12) 0.332(4) 0.059(14) Uiso 1 1 d
H31 H 0.142(5) 0.2784(12) 0.287(4) 0.057(14) Uiso 1 1 d
H32 H 0.291(7) 0.2762(16) 0.249(5) 0.10(2) Uiso 1 1 d
H33 H 0.173(5) 0.2827(13) 0.168(4) 0.067(16) Uiso 1 1 d
H34 H 0.719(4) -0.0246(10) 0.083(3) 0.035(10) Uiso 1 1 d
H35 H 0.744(4) -0.0447(11) 0.203(3) 0.037(11) Uiso 1 1 d
H36 H 0.961(5) -0.0384(12) 0.120(3) 0.046(13) Uiso 1 1 d
H37 H 0.968(4) -0.0123(11) 0.221(3) 0.040(11) Uiso 1 1 d
H38 H 0.957(5) 0.0035(14) 0.099(4) 0.072(16) Uiso 1 1 d
H39 H 0.824(5) 0.0523(11) 0.182(3) 0.045(12) Uiso 1 1 d
H40 H 0.674(4) 0.0649(10) 0.189(3) 0.027(10) Uiso 1 1 d
H41 H 0.751(5) 0.0690(15) 0.000(4) 0.073(18) Uiso 1 1 d
H42 H 0.611(5) 0.0494(11) 0.009(3) 0.041(12) Uiso 1 1 d
H43 H 0.765(5) 0.0280(14) -0.017(4) 0.067(15) Uiso 1 1 d
H44 H 0.719(5) -0.0151(13) 0.365(4) 0.063(14) Uiso 1 1 d
H45 H 0.835(4) 0.0157(10) 0.332(3) 0.037(11) Uiso 1 1 d
H46 H 0.675(5) 0.0635(13) 0.376(4) 0.051(15) Uiso 1 1 d
H47 H 0.693(5) 0.0377(13) 0.479(4) 0.069(15) Uiso 1 1 d
H48 H 0.547(7) 0.0330(17) 0.401(5) 0.12(3) Uiso 1 1 d
H49 H 0.486(4) 0.0281(12) 0.228(3) 0.045(12) Uiso 1 1 d
H50 H 0.508(4) 0.0071(11) 0.111(4) 0.050(13) Uiso 1 1 d
H51 H 0.367(6) -0.0294(14) 0.238(4) 0.077(18) Uiso 1 1 d
H52 H 0.504(4) -0.0506(12) 0.208(3) 0.043(12) Uiso 1 1 d
H53 H 0.504(5) -0.0315(11) 0.329(4) 0.049(13) Uiso 1 1 d

loop_
_atom_site_aniso_label
_atom_site_aniso_U_11
_atom_site_aniso_U_22
_atom_site_aniso_U_33
_atom_site_aniso_U_23
_atom_site_aniso_U_13
_atom_site_aniso_U_12
Mo1 0.01825(13) 0.01984(14) 0.01774(13) -0.00072(10) -0.00138(10) 0.00071(11)
Fe1 0.0229(2) 0.0293(3) 0.0207(2) -0.00265(19) -0.00022(19) 0.0013(2)
Fe2 0.0210(2) 0.0263(3) 0.0228(2) -0.00165(19) -0.00313(18) 0.00015(19)
Fe3 0.0282(3) 0.0205(3) 0.0274(3) -0.00210(19) -0.0020(2) 0.00057(19)
S1 0.0227(4) 0.0267(4) 0.0263(4) -0.0022(3) -0.0030(3) 0.0052(3)
S2 0.0253(4) 0.0255(4) 0.0210(4) 0.0027(3) -0.0024(3) 0.0011(3)
S3 0.0237(4) 0.0256(4) 0.0245(4) -0.0010(3) 0.0019(3) -0.0026(3)
S4 0.0310(5) 0.0308(5) 0.0284(5) -0.0086(4) -0.0012(4) -0.0022(4)
S5 0.0302(5) 0.0816(8) 0.0251(5) -0.0085(5) 0.0028(4) 0.0003(5)
S6 0.0251(5) 0.0444(6) 0.0449(6) 0.0026(5) -0.0083(4) 0.0045(4)
S7 0.0585(7) 0.0281(5) 0.0451(6) 0.0069(4) -0.0054(5) 0.0008(5)
N1 0.0201(14) 0.0236(15) 0.0237(14) -0.0028(11) 0.0024(11) 0.0004(11)
N2 0.0249(15) 0.0223(15) 0.0217(14) -0.0041(11) 0.0014(11) 0.0012(11)
N3 0.0226(14) 0.0255(15) 0.0188(13) -0.0013(11) -0.0012(11) -0.0013(11)
N4 0.0221(14) 0.0279(15) 0.0185(13) -0.0018(11) -0.0017(11) -0.0008(11)
N5 0.0200(14) 0.0229(15) 0.0231(14) -0.0005(11) -0.0021(11) -0.0005(11)
N6 0.0220(14) 0.0235(15) 0.0239(14) -0.0029(11) -0.0021(11) -0.0007(11)
N7 0.0210(14) 0.0278(16) 0.0239(14) -0.0034(11) 0.0010(11) 0.0027(11)
N8 0.0373(18) 0.0269(16) 0.0326(16) -0.0028(13) -0.0037(14) -0.0003(13)
B1 0.024(2) 0.029(2) 0.0235(19) -0.0031(15) -0.0027(15) 0.0019(15)
C1 0.0204(17) 0.0253(18) 0.0284(18) 0.0001(14) -0.0005(14) -0.0005(13)
C2 0.0245(19) 0.0266(19) 0.037(2) 0.0002(15) 0.0029(15) 0.0067(15)
C3 0.0301(19) 0.0253(19) 0.0325(19) -0.0039(15) 0.0044(15) 0.0010(15)
C4 0.0274(18) 0.0260(19) 0.0264(18) 0.0043(14) -0.0050(14) 0.0009(14)
C5 0.0288(19) 0.036(2) 0.0243(18) 0.0075(15) -0.0052(14) 0.0006(15)
C6 0.0216(17) 0.042(2) 0.0176(16) -0.0015(14) -0.0028(13) -0.0007(14)
C7 0.0257(18) 0.0308(19) 0.0256(18) 0.0037(15) 0.0017(14) 0.0015(14)
C8 0.0225(19) 0.037(2) 0.037(2) 0.0057(16) 0.0008(15) -0.0049(15)
C9 0.0239(18) 0.0246(19) 0.037(2) 0.0029(15) -0.0079(15) -0.0048(14)
C10 0.0216(18) 0.036(2) 0.033(2) 0.0018(16) 0.0007(15) 0.0028(15)
C11 0.034(3) 0.077(4) 0.035(2) 0.006(2) -0.005(2) 0.000(2)
C12 0.043(3) 0.034(2) 0.047(3) -0.0142(18) -0.005(2) 0.0127(18)
C13 0.068(4) 0.028(2) 0.068(4) -0.003(2) -0.011(3) -0.004(2)
C14 0.0305(19) 0.031(2) 0.0219(17) 0.0011(14) 0.0032(14) -0.0041(16)
C15 0.038(2) 0.053(3) 0.031(2) 0.0047(19) -0.0092(19) -0.008(2)
C16 0.027(2) 0.058(3) 0.029(2) 0.0069(18) 0.0068(16) -0.0020(18)
C17 0.042(3) 0.066(4) 0.062(4) 0.034(3) 0.002(3) -0.015(3)
C18 0.045(2) 0.029(2) 0.040(2) -0.0036(17) 0.0019(19) -0.0013(17)
C19 0.045(3) 0.043(3) 0.041(3) -0.010(2) -0.001(2) 0.004(2)
C20 0.040(2) 0.029(2) 0.044(2) -0.0007(17) -0.004(2) -0.0044(18)
C21 0.056(3) 0.052(3) 0.045(3) 0.012(2) -0.008(2) -0.004(2)
C22 0.049(3) 0.048(3) 0.032(2) -0.0021(18) -0.0074(19) 0.015(2)
C23 0.089(5) 0.052(3) 0.036(3) -0.008(2) -0.010(3) 0.024(3)
C24 0.038(2) 0.037(2) 0.049(3) -0.0039(19) 0.000(2) -0.0018(18)
C25 0.051(3) 0.045(3) 0.076(4) -0.004(3) 0.016(3) -0.008(2)

loop_
_atom_type_symbol
_atom_type_description
_atom_type_scat_dispersion_real
_atom_type_scat_dispersion_imag
_atom_type_scat_source
C C 0.0033 0.0016 'International Tables Vol C Tables 4.2.6.8 and 6.1.1.4'
H H 0.0000 0.0000 'International Tables Vol C Tables 4.2.6.8 and 6.1.1.4'
B B 0.0013 0.0007 'International Tables Vol C Tables 4.2.6.8 and 6.1.1.4'
N N 0.0061 0.0033 'International Tables Vol C Tables 4.2.6.8 and 6.1.1.4'
S S 0.1246 0.1234 'International Tables Vol C Tables 4.2.6.8 and 6.1.1.4'
Fe Fe 0.3463 0.8444 'International Tables Vol C Tables 4.2.6.8 and 6.1.1.4'
Mo Mo -1.6832 0.6857 'International Tables Vol C Tables 4.2.6.8 and 6.1.1.4'

loop_
_geom_angle_atom_site_label_1
_geom_angle_atom_site_label_2
_geom_angle_atom_site_label_3
_geom_angle
N5 Mo1 N3 79.22(9)
N5 Mo1 N1 81.38(10)
N3 Mo1 N1 80.45(9)
N5 Mo1 S2 87.63(7)
N3 Mo1 S2 163.70(7)
N1 Mo1 S2 88.15(7)
N5 Mo1 S3 163.71(7)
N3 Mo1 S3 87.85(7)
N1 Mo1 S3 86.78(7)
S2 Mo1 S3 103.20(3)
N5 Mo1 S1 86.82(7)
N3 Mo1 S1 87.71(7)
N1 Mo1 S1 164.62(7)
S2 Mo1 S1 101.24(3)
S3 Mo1 S1 102.65(3)
N5 Mo1 Fe2 140.41(7)
N3 Mo1 Fe2 139.76(7)
N1 Mo1 Fe2 96.44(7)
S2 Mo1 Fe2 52.79(2)
S3 Mo1 Fe2 51.93(2)
S1 Mo1 Fe2 98.94(2)
N5 Mo1 Fe3 138.86(7)
N3 Mo1 Fe3 95.50(7)
N1 Mo1 Fe3 138.48(7)
S2 Mo1 Fe3 100.74(2)
S3 Mo1 Fe3 51.71(2)
S1 Mo1 Fe3 52.08(2)
Fe2 Mo1 Fe3 60.663(15)
N5 Mo1 Fe1 98.95(7)
N3 Mo1 Fe1 139.25(7)
N1 Mo1 Fe1 140.00(7)
S2 Mo1 Fe1 52.09(2)
S3 Mo1 Fe1 97.31(2)
S1 Mo1 Fe1 51.67(2)
Fe2 Mo1 Fe1 58.254(16)
Fe3 Mo1 Fe1 59.238(15)
S1 Fe1 S2 107.41(3)
S1 Fe1 S5 116.71(4)
S2 Fe1 S5 114.24(4)
S1 Fe1 S4 103.30(4)
S2 Fe1 S4 106.91(4)
S5 Fe1 S4 107.31(4)
S1 Fe1 Fe2 103.34(3)
S2 Fe1 Fe2 54.27(3)
S5 Fe1 Fe2 139.52(3)
S4 Fe1 Fe2 54.82(3)
S1 Fe1 Fe3 53.19(3)
S2 Fe1 Fe3 103.61(3)
S5 Fe1 Fe3 141.64(4)
S4 Fe1 Fe3 53.08(3)
Fe2 Fe1 Fe3 61.543(18)
S1 Fe1 Mo1 55.28(2)
S2 Fe1 Mo1 54.95(2)
S5 Fe1 Mo1 151.50(4)
S4 Fe1 Mo1 101.19(3)
Fe2 Fe1 Mo1 60.104(15)
Fe3 Fe1 Mo1 59.923(16)
S3 Fe2 S2 109.76(3)
S3 Fe2 S6 112.98(4)
S2 Fe2 S6 105.09(4)
S3 Fe2 S4 100.58(4)
S2 Fe2 S4 107.02(4)
S6 Fe2 S4 121.10(4)
S3 Fe2 Fe1 103.03(3)
S2 Fe2 Fe1 54.12(3)
S6 Fe2 Fe1 143.37(4)
S4 Fe2 Fe1 55.09(3)
S3 Fe2 Mo1 55.90(2)
S2 Fe2 Mo1 55.57(2)
S6 Fe2 Mo1 136.24(3)
S4 Fe2 Mo1 102.61(3)
Fe1 Fe2 Mo1 61.642(16)
S3 Fe2 Fe3 52.24(3)
S2 Fe2 Fe3 102.32(3)
S6 Fe2 Fe3 152.27(4)
S4 Fe2 Fe3 52.56(3)
Fe1 Fe2 Fe3 60.100(18)
Mo1 Fe2 Fe3 59.956(15)
S3 Fe3 S1 110.01(4)
S3 Fe3 S4 101.77(4)
S1 Fe3 S4 104.73(4)
S3 Fe3 S7 106.87(4)
S1 Fe3 S7 109.76(4)
S4 Fe3 S7 123.12(4)
S3 Fe3 Fe1 101.52(3)
S1 Fe3 Fe1 53.11(3)
S4 Fe3 Fe1 54.67(3)
S7 Fe3 Fe1 150.96(4)
S3 Fe3 Mo1 55.64(2)
S1 Fe3 Mo1 55.67(2)
S4 Fe3 Mo1 103.18(3)
S7 Fe3 Mo1 133.57(3)
Fe1 Fe3 Mo1 60.839(16)
S3 Fe3 Fe2 52.23(3)
S1 Fe3 Fe2 100.64(3)
S4 Fe3 Fe2 53.86(3)
S7 Fe3 Fe2 148.29(4)
Fe1 Fe3 Fe2 58.357(18)
Mo1 Fe3 Fe2 59.381(16)
Fe1 S1 Fe3 73.70(3)
Fe1 S1 Mo1 73.05(3)
Fe3 S1 Mo1 72.25(3)
Fe1 S2 Fe2 71.61(3)
Fe1 S2 Mo1 72.97(3)
Fe2 S2 Mo1 71.64(3)
Fe2 S3 Fe3 75.52(3)
Fe2 S3 Mo1 72.16(3)
Fe3 S3 Mo1 72.65(3)
Fe3 S4 Fe2 73.58(3)
Fe3 S4 Fe1 72.25(3)
Fe2 S4 Fe1 70.08(3)
C1 N1 N2 106.5(3)
C1 N1 Mo1 131.8(2)
N2 N1 Mo1 121.6(2)
C3 N2 N1 109.4(3)
C3 N2 B1 129.7(3)
N1 N2 B1 121.0(3)
C4 N3 N4 106.7(3)
C4 N3 Mo1 131.1(2)
N4 N3 Mo1 122.16(19)
C6 N4 N3 109.2(3)
C6 N4 B1 130.2(3)
N3 N4 B1 120.5(3)
C7 N5 N6 106.7(3)
C7 N5 Mo1 130.7(2)
N6 N5 Mo1 122.6(2)
C9 N6 N5 109.4(3)
C9 N6 B1 130.4(3)
N5 N6 B1 120.2(3)
C12 N7 C16 107.8(3)
C12 N7 C10 110.7(3)
C16 N7 C10 111.1(3)
C12 N7 C14 110.6(3)
C16 N7 C14 110.6(3)
C10 N7 C14 106.0(3)
C22 N8 C20 108.9(3)
C22 N8 C24 111.3(3)
C20 N8 C24 108.3(3)
C22 N8 C18 108.3(3)
C20 N8 C18 110.9(3)
C24 N8 C18 109.1(3)
N2 B1 N6 108.2(3)
N2 B1 N4 108.3(3)
N6 B1 N4 107.7(3)
N1 C1 C2 110.3(3)
C3 C2 C1 104.9(3)
N2 C3 C2 109.0(3)
N3 C4 C5 109.8(3)
C6 C5 C4 105.3(3)
N4 C6 C5 109.0(3)
N5 C7 C8 110.3(3)
C9 C8 C7 105.6(3)
N6 C9 C8 108.0(3)
C11 C10 N7 115.3(3)
C13 C12 N7 115.2(4)
C15 C14 N7 115.6(3)
C17 C16 N7 114.4(4)
C19 C18 N8 114.6(3)
C21 C20 N8 115.1(3)
C23 C22 N8 115.3(4)
C25 C24 N8 115.6(4)

loop_
_geom_bond_atom_site_label_1
_geom_bond_atom_site_label_2
_geom_bond_distance
Mo1 N5 2.231(3)
Mo1 N3 2.242(3)
Mo1 N1 2.246(3)
Mo1 S2 2.3612(8)
Mo1 S3 2.3634(9)
Mo1 S1 2.3698(9)
Mo1 Fe2 2.7169(6)
Mo1 Fe3 2.7329(6)
Mo1 Fe1 2.7578(6)
Fe1 S1 2.2615(9)
Fe1 S2 2.2755(10)
Fe1 S5 2.2925(11)
Fe1 S4 2.3245(10)
Fe1 Fe2 2.6650(7)
Fe1 Fe3 2.7137(7)
Fe2 S3 2.2470(9)
Fe2 S2 2.2798(10)
Fe2 S6 2.2986(10)
Fe2 S4 2.3169(10)
Fe2 Fe3 2.7522(7)
Fe3 S3 2.2473(10)
Fe3 S1 2.2636(10)
Fe3 S4 2.2781(10)
Fe3 S7 2.2875(11)
N1 C1 1.334(4)
N1 N2 1.364(3)
N2 C3 1.339(4)
N2 B1 1.536(5)
N3 C4 1.343(4)
N3 N4 1.359(3)
N4 C6 1.349(4)
N4 B1 1.546(5)
N5 C7 1.330(4)
N5 N6 1.363(3)
N6 C9 1.351(4)
N6 B1 1.539(5)
N7 C12 1.514(5)
N7 C16 1.519(5)
N7 C10 1.520(4)
N7 C14 1.523(4)
N8 C22 1.518(5)
N8 C20 1.522(5)
N8 C24 1.523(5)
N8 C18 1.526(5)
C1 C2 1.391(5)
C2 C3 1.369(5)
C4 C5 1.395(5)
C5 C6 1.360(5)
C7 C8 1.385(5)
C8 C9 1.371(5)
C10 C11 1.506(6)
C12 C13 1.505(7)
C14 C15 1.505(5)
C16 C17 1.507(7)
C18 C19 1.497(6)
C20 C21 1.505(6)
C22 C23 1.510(6)
C24 C25 1.507(6)
